data_7044030
loop_
_publ_author_name
'Kuzmina, Olga'
'Hassan, Hasyareeda'
'Patel, Laura'
'Ashworth, Claire'
'Bakis, Eduards'
'White, Andrew J. P.'
'Hunt, Patricia'
'Welton, Tom'

_publ_section_title
;
 The impact of ionic liquids on the coordination of anions with
 solvatochromic copper complexes
;
_journal_name_full 'Dalton Trans.'
_journal_paper_doi 10.1039/C7DT02372C
_journal_year 2017
_chemical_formula_moiety 'C11 H25 Cu N2 O3, N O3, H2 O'
_chemical_formula_sum 'C11 H27 Cu N3 O7'
_chemical_formula_weight 376.89
_space_group_crystal_system monoclinic
_space_group_IT_number 4
_space_group_name_Hall 'P 2yb'
_space_group_name_H-M_alt 'P 1 21 1'
_symmetry_space_group_name_Hall 'P 2yb'
_symmetry_space_group_name_H-M 'P 1 21 1'
_atom_sites_solution_hydrogens mixed
_audit_creation_method SHELXL-2014/7
_audit_update_record
;
2016-10-05 deposited with the CCDC.
2017-08-23 downloaded from the CCDC.
;
_cell_angle_alpha 90
_cell_angle_beta 90.6569(17)
_cell_angle_gamma 90
_cell_formula_units_Z 4
_cell_length_a 8.64296(15)
_cell_length_b 8.32174(17)
_cell_length_c 24.6040(5)
_cell_measurement_reflns_used 10709
_cell_measurement_temperature 173(2)
_cell_measurement_theta_max 32.7418
_cell_measurement_theta_min 3.3899
_cell_volume 1769.51(6)
_computing_cell_refinement 'CrysAlis RED, Oxford Diffraction Ltd'
_computing_data_collection 'CrysAlis CCD, Oxford Diffraction Ltd'
_computing_data_reduction 'CrysAlis RED, Oxford Diffraction Ltd'
_computing_molecular_graphics 'Bruker SHELXTL'
_computing_publication_material 'Bruker SHELXTL'
_computing_structure_refinement 'SHELXL-2014/7 (Sheldrick, 2014)'
_computing_structure_solution 'Bruker SHELXTL'
_diffrn_ambient_temperature 173(2)
_diffrn_detector_area_resol_mean 15.9825
_diffrn_measured_fraction_theta_full 0.997
_diffrn_measured_fraction_theta_max 0.919
_diffrn_measurement_device_type 'OD Xcalibur 3'
_diffrn_measurement_method 'omega scans'
_diffrn_radiation_type MoK\a
_diffrn_radiation_wavelength 0.71073
_diffrn_reflns_av_R_equivalents 0.0179
_diffrn_reflns_av_unetI/netI 0.0400
_diffrn_reflns_Laue_measured_fraction_full 0.997
_diffrn_reflns_Laue_measured_fraction_max 0.919
_diffrn_reflns_limit_h_max 12
_diffrn_reflns_limit_h_min -12
_diffrn_reflns_limit_k_max 12
_diffrn_reflns_limit_k_min -9
_diffrn_reflns_limit_l_max 33
_diffrn_reflns_limit_l_min -37
_diffrn_reflns_number 20827
_diffrn_reflns_point_group_measured_fraction_full 0.998
_diffrn_reflns_point_group_measured_fraction_max 0.921
_diffrn_reflns_theta_full 25.242
_diffrn_reflns_theta_max 32.821
_diffrn_reflns_theta_min 3.399
_exptl_absorpt_coefficient_mu 1.268
_exptl_absorpt_correction_T_max 0.856
_exptl_absorpt_correction_T_min 0.640
_exptl_absorpt_correction_type analytical
_exptl_absorpt_process_details
; 
CrysAlisPro, Oxford Diffraction Ltd., 
Version 1.171.33.41 (release 06-05-2009 CrysAlis171 .NET) 
(compiled May  6 2009,17:20:42) 
Analytical numeric absorption correction using a multifaceted crystal 
model based on expressions derived by R.C. Clark & J.S. Reid. 
(Clark, R. C. & Reid, J. S. (1995). Acta Cryst. A51, 887-897) 
;
_exptl_crystal_colour Blue
_exptl_crystal_density_diffrn 1.415
_exptl_crystal_description blocks
_exptl_crystal_F_000 796
_exptl_crystal_size_max 0.47
_exptl_crystal_size_mid 0.22
_exptl_crystal_size_min 0.14
_refine_diff_density_max 0.402
_refine_diff_density_min -0.395
_refine_diff_density_rms 0.047
_refine_ls_abs_structure_details
; 
 Refined as an inversion twin. 
;
_refine_ls_abs_structure_Flack 0.464(11)
_refine_ls_extinction_method none
_refine_ls_goodness_of_fit_ref 0.931
_refine_ls_hydrogen_treatment mixed
_refine_ls_matrix_type full
_refine_ls_number_parameters 459
_refine_ls_number_reflns 10378
_refine_ls_number_restraints 148
_refine_ls_restrained_S_all 1.013
_refine_ls_R_factor_all 0.0395
_refine_ls_R_factor_gt 0.0280
_refine_ls_shift/su_max 0.003
_refine_ls_shift/su_mean 0.000
_refine_ls_structure_factor_coef Fsqd
_refine_ls_weighting_details 'w=1/[\s^2^(Fo^2^)+(0.0298P)^2^] where P=(Fo^2^+2Fc^2^)/3'
_refine_ls_weighting_scheme calc
_refine_ls_wR_factor_gt 0.0577
_refine_ls_wR_factor_ref 0.0594
_reflns_Friedel_coverage 0.892
_reflns_Friedel_fraction_full 0.999
_reflns_Friedel_fraction_max 0.923
_reflns_number_gt 8042
_reflns_number_total 10378
_reflns_threshold_expression 'I > 2\s(I)'
_cod_data_source_file c7dt02372c2.cif
_cod_data_source_block Cu-acac-tmen-H2O_NO3
_cod_database_code 7044030
_shelx_shelxl_version_number 2014/7
_shelx_space_group_comment
; 
The symmetry employed for this shelxl refinement is uniquely defined 
by the following loop, which should always be used as a source of 
symmetry information in preference to the above space-group names. 
They are only intended as comments. 
;

loop_
_space_group_symop_operation_xyz
'x, y, z'
'-x, y+1/2, -z'

loop_
_atom_site_label
_atom_site_type_symbol
_atom_site_fract_x
_atom_site_fract_y
_atom_site_fract_z
_atom_site_U_iso_or_equiv
_atom_site_adp_type
_atom_site_occupancy
_atom_site_site_symmetry_order
_atom_site_calc_flag
_atom_site_refinement_flags_posn
_atom_site_refinement_flags_adp
_atom_site_refinement_flags_occupancy
_atom_site_disorder_assembly
_atom_site_disorder_group
Cu1A Cu 0.40188(3) 0.57337(16) 0.38348(2) 0.02391(8) Uani 1 1 d . . . . .
N1A N 0.2620(2) 0.3948(3) 0.35535(9) 0.0316(5) Uani 1 1 d . . . . .
C2A C 0.3545(3) 0.3130(4) 0.31287(13) 0.0448(7) Uani 1 1 d . . . . .
H2AA H 0.3079 0.2072 0.3043 0.054 Uiso 1 1 calc R U . . .
H2AB H 0.3537 0.3784 0.2793 0.054 Uiso 1 1 calc R U . . .
C3A C 0.5151(3) 0.2906(4) 0.33213(14) 0.0483(8) Uani 1 1 d . . . . .
H3AA H 0.5787 0.2481 0.3022 0.058 Uiso 1 1 calc R U . . .
H3AB H 0.5174 0.2113 0.3621 0.058 Uiso 1 1 calc R U . . .
N4A N 0.5809(2) 0.4450(3) 0.35144(9) 0.0281(5) Uani 1 1 d . . . . .
C5A C 0.1174(3) 0.4557(5) 0.32981(13) 0.0450(8) Uani 1 1 d . . . . .
H5AA H 0.1430 0.5263 0.2993 0.067 Uiso 1 1 calc R U . . .
H5AB H 0.0554 0.3650 0.3165 0.067 Uiso 1 1 calc R U . . .
H5AC H 0.0583 0.5162 0.3567 0.067 Uiso 1 1 calc R U . . .
C6A C 0.2207(4) 0.2892(4) 0.40100(13) 0.0550(9) Uani 1 1 d . . . . .
H6AA H 0.3152 0.2479 0.4184 0.082 Uiso 1 1 calc R U . . .
H6AB H 0.1611 0.3504 0.4276 0.082 Uiso 1 1 calc R U . . .
H6AC H 0.1582 0.1992 0.3874 0.082 Uiso 1 1 calc R U . . .
C7A C 0.7045(3) 0.4127(4) 0.39209(12) 0.0433(8) Uani 1 1 d . . . . .
H7AA H 0.7482 0.5147 0.4049 0.065 Uiso 1 1 calc R U . . .
H7AB H 0.6612 0.3538 0.4229 0.065 Uiso 1 1 calc R U . . .
H7AC H 0.7861 0.3482 0.3754 0.065 Uiso 1 1 calc R U . . .
C8A C 0.6505(3) 0.5373(4) 0.30632(11) 0.0367(7) Uani 1 1 d . . . . .
H8AA H 0.5710 0.5604 0.2787 0.055 Uiso 1 1 calc R U . . .
H8AB H 0.6930 0.6384 0.3204 0.055 Uiso 1 1 calc R U . . .
H8AC H 0.7336 0.4739 0.2900 0.055 Uiso 1 1 calc R U . . .
O9A O 0.54954(19) 0.7191(3) 0.41590(8) 0.0322(4) Uani 1 1 d . . . . .
C9A C 0.5140(3) 0.8474(3) 0.44064(10) 0.0290(5) Uani 1 1 d . . . . .
C10A C 0.3669(3) 0.8859(4) 0.45776(11) 0.0352(6) Uani 1 1 d . . . . .
H10A H 0.3531 0.9873 0.4748 0.042 Uiso 1 1 calc R U . . .
C11A C 0.2375(3) 0.7880(4) 0.45210(10) 0.0341(6) Uani 1 1 d . . . . .
O11A O 0.23470(19) 0.6519(3) 0.42829(7) 0.0323(5) Uani 1 1 d . . . . .
C12A C 0.6460(3) 0.9616(4) 0.45138(12) 0.0444(7) Uani 1 1 d . . . . .
H12A H 0.7251 0.9080 0.4738 0.067 Uiso 1 1 calc R U . . .
H12B H 0.6077 1.0565 0.4706 0.067 Uiso 1 1 calc R U . . .
H12C H 0.6913 0.9946 0.4168 0.067 Uiso 1 1 calc R U . . .
C13A C 0.0864(3) 0.8372(5) 0.47685(14) 0.0578(9) Uani 1 1 d . . . . .
H13A H 0.0032 0.8271 0.4496 0.087 Uiso 1 1 calc R U . . .
H13B H 0.0933 0.9491 0.4891 0.087 Uiso 1 1 calc R U . . .
H13C H 0.0641 0.7676 0.5079 0.087 Uiso 1 1 calc R U . . .
O20A O 0.34261(19) 0.74435(19) 0.31485(8) 0.0325(5) Uani 1 1 d D . . . .
H20A H 0.2501(5) 0.7850(12) 0.3241(6) 0.073(12) Uiso 1 1 d D . . . .
H20B H 0.4266(5) 0.8024(8) 0.3061(5) 0.009(5) Uiso 1 1 d D . . . .
Cu1B Cu 0.09530(3) 0.59675(16) 0.11341(2) 0.02304(8) Uani 1 1 d . . . . .
N1B N -0.0447(2) 0.7553(3) 0.15223(10) 0.0356(6) Uani 1 1 d D . . . .
C2B C 0.0570(5) 0.9005(5) 0.16453(18) 0.0446(12) Uani 0.768(7) 1 d D . P A 1
H2BA H 0.0611 0.9715 0.1323 0.054 Uiso 0.768(7) 1 calc R U P A 1
H2BB H 0.0133 0.9625 0.1951 0.054 Uiso 0.768(7) 1 calc R U P A 1
C3B C 0.2135(4) 0.8447(6) 0.17894(18) 0.0396(11) Uani 0.768(7) 1 d D . P A 1
H3BA H 0.2826 0.9379 0.1853 0.048 Uiso 0.768(7) 1 calc R U P A 1
H3BB H 0.2106 0.7800 0.2127 0.048 Uiso 0.768(7) 1 calc R U P A 1
C2" C 0.0578(10) 0.8316(13) 0.1945(4) 0.025(3) Uiso 0.232(7) 1 d D . P A 2
H2"A H 0.0951 0.7515 0.2213 0.029 Uiso 0.232(7) 1 calc R U P A 2
H2"B H 0.0033 0.9189 0.2138 0.029 Uiso 0.232(7) 1 calc R U P A 2
C3" C 0.1892(12) 0.8966(13) 0.1613(5) 0.028(3) Uiso 0.232(7) 1 d D . P A 2
H3"A H 0.2633 0.9558 0.1848 0.034 Uiso 0.232(7) 1 calc R U P A 2
H3"B H 0.1493 0.9709 0.1330 0.034 Uiso 0.232(7) 1 calc R U P A 2
N4B N 0.2715(2) 0.7468(3) 0.13398(9) 0.0305(5) Uani 1 1 d D . . . .
C5B C -0.1140(6) 0.6874(6) 0.19915(18) 0.0411(11) Uani 0.768(7) 1 d D . P A 1
H5BA H -0.0329 0.6499 0.2243 0.062 Uiso 0.768(7) 1 calc R U P A 1
H5BB H -0.1772 0.7689 0.2172 0.062 Uiso 0.768(7) 1 calc R U P A 1
H5BC H -0.1796 0.5966 0.1883 0.062 Uiso 0.768(7) 1 calc R U P A 1
C6B C -0.1696(7) 0.8131(7) 0.1135(2) 0.0448(14) Uani 0.768(7) 1 d D . P A 1
H6BA H -0.1218 0.8599 0.0812 0.067 Uiso 0.768(7) 1 calc R U P A 1
H6BB H -0.2352 0.7223 0.1027 0.067 Uiso 0.768(7) 1 calc R U P A 1
H6BC H -0.2327 0.8947 0.1315 0.067 Uiso 0.768(7) 1 calc R U P A 1
C7B C 0.3169(10) 0.8427(11) 0.0865(3) 0.0426(17) Uani 0.768(7) 1 d D . P A 1
H7BA H 0.3546 0.7710 0.0579 0.064 Uiso 0.768(7) 1 calc R U P A 1
H7BB H 0.2272 0.9030 0.0728 0.064 Uiso 0.768(7) 1 calc R U P A 1
H7BC H 0.3992 0.9178 0.0971 0.064 Uiso 0.768(7) 1 calc R U P A 1
C8B C 0.4130(6) 0.6556(6) 0.1537(2) 0.0428(11) Uani 0.768(7) 1 d D . P A 1
H8BA H 0.4531 0.5896 0.1241 0.064 Uiso 0.768(7) 1 calc R U P A 1
H8BB H 0.4927 0.7320 0.1657 0.064 Uiso 0.768(7) 1 calc R U P A 1
H8BC H 0.3847 0.5862 0.1842 0.064 Uiso 0.768(7) 1 calc R U P A 1
C5" C -0.1536(18) 0.6476(19) 0.1920(6) 0.032(4) Uiso 0.232(7) 1 d D . P A 2
H5"A H -0.0883 0.5770 0.2144 0.048 Uiso 0.232(7) 1 calc R U P A 2
H5"B H -0.2133 0.7188 0.2156 0.048 Uiso 0.232(7) 1 calc R U P A 2
H5"C H -0.2247 0.5823 0.1699 0.048 Uiso 0.232(7) 1 calc R U P A 2
C6" C -0.147(2) 0.851(2) 0.1223(8) 0.043(6) Uiso 0.232(7) 1 d D . P A 2
H6"A H -0.2056 0.7835 0.0966 0.064 Uiso 0.232(7) 1 calc R U P A 2
H6"B H -0.2195 0.9038 0.1470 0.064 Uiso 0.232(7) 1 calc R U P A 2
H6"C H -0.0894 0.9325 0.1023 0.064 Uiso 0.232(7) 1 calc R U P A 2
C7" C 0.340(3) 0.818(3) 0.0839(7) 0.030(5) Uiso 0.232(7) 1 d D . P A 2
H7"A H 0.2571 0.8627 0.0609 0.046 Uiso 0.232(7) 1 calc R U P A 2
H7"B H 0.4122 0.9041 0.0942 0.046 Uiso 0.232(7) 1 calc R U P A 2
H7"C H 0.3952 0.7348 0.0638 0.046 Uiso 0.232(7) 1 calc R U P A 2
C8" C 0.387(2) 0.680(3) 0.1693(7) 0.050(6) Uiso 0.232(7) 1 d D . P A 2
H8"A H 0.3368 0.6346 0.2015 0.074 Uiso 0.232(7) 1 calc R U P A 2
H8"B H 0.4424 0.5948 0.1502 0.074 Uiso 0.232(7) 1 calc R U P A 2
H8"C H 0.4594 0.7641 0.1805 0.074 Uiso 0.232(7) 1 calc R U P A 2
O9B O 0.22932(18) 0.4834(3) 0.06352(7) 0.0297(4) Uani 1 1 d . . . . .
C9B C 0.1969(3) 0.3479(4) 0.04213(10) 0.0290(6) Uani 1 1 d . . . . .
C10B C 0.0509(3) 0.2775(4) 0.04189(10) 0.0304(5) Uani 1 1 d . . . . .
H10B H 0.0405 0.1750 0.0252 0.036 Uiso 1 1 calc R U . . .
C11B C -0.0807(3) 0.3454(3) 0.06409(10) 0.0292(6) Uani 1 1 d . . . . .
O11B O -0.08509(18) 0.4798(3) 0.08825(7) 0.0288(4) Uani 1 1 d . . . . .
C12B C 0.3292(3) 0.2628(4) 0.01589(12) 0.0432(7) Uani 1 1 d . . . . .
H12D H 0.3830 0.3372 -0.0083 0.065 Uiso 1 1 calc R U . . .
H12E H 0.2899 0.1713 -0.0052 0.065 Uiso 1 1 calc R U . . .
H12F H 0.4014 0.2243 0.0440 0.065 Uiso 1 1 calc R U . . .
C13B C -0.2325(3) 0.2568(4) 0.06067(12) 0.0398(6) Uani 1 1 d . . . . .
H13D H -0.2492 0.1981 0.0946 0.060 Uiso 1 1 calc R U . . .
H13E H -0.2302 0.1808 0.0303 0.060 Uiso 1 1 calc R U . . .
H13F H -0.3168 0.3340 0.0549 0.060 Uiso 1 1 calc R U . . .
O20B O 0.1410(2) 0.42439(15) 0.18257(8) 0.0335(5) Uani 1 1 d D . . . .
H20C H 0.2155(6) 0.3547(7) 0.1731(5) 0.028(7) Uiso 1 1 d D . . . .
H20D H 0.0672(7) 0.3607(8) 0.1965(4) 0.21(3) Uiso 1 1 d D . . . .
N30 N -0.0306(3) 0.9516(4) 0.32351(10) 0.0361(6) Uani 1 1 d . . . . .
O31 O 0.1026(3) 0.9785(3) 0.31036(13) 0.0792(9) Uani 1 1 d . . . . .
O32 O -0.1341(2) 1.0534(3) 0.31528(9) 0.0544(6) Uani 1 1 d . . . . .
O33 O -0.0678(3) 0.8225(4) 0.34385(13) 0.0841(9) Uani 1 1 d . . . . .
N40 N 0.5106(2) 0.2043(3) 0.17355(9) 0.0301(5) Uani 1 1 d . . . . .
O41 O 0.3814(2) 0.2163(3) 0.15321(11) 0.0592(6) Uani 1 1 d . . . . .
O42 O 0.5768(2) 0.0709(3) 0.17375(9) 0.0496(5) Uani 1 1 d . . . . .
O43 O 0.5760(2) 0.3219(3) 0.19298(10) 0.0607(7) Uani 1 1 d . . . . .
O50 O 0.5789(2) 0.9285(3) 0.27753(9) 0.0488(6) Uani 1 1 d D . . . .
H50A H 0.6722(5) 0.919(4) 0.2939(4) 0.099(15) Uiso 1 1 d D . . . .
H50B H 0.568(3) 0.9775(10) 0.24511(17) 0.064(11) Uiso 1 1 d D . . . .
O60 O -0.1034(2) 0.2512(2) 0.22077(9) 0.0472(6) Uani 1 1 d D . . . .
H60A H -0.1944(5) 0.2124(13) 0.2084(5) 0.073(12) Uiso 1 1 d D . . . .
H60B H -0.104(4) 0.1855(7) 0.24981(18) 0.078(13) Uiso 1 1 d D . . . .

loop_
_atom_site_aniso_label
_atom_site_aniso_U_11
_atom_site_aniso_U_22
_atom_site_aniso_U_33
_atom_site_aniso_U_23
_atom_site_aniso_U_13
_atom_site_aniso_U_12
Cu1A 0.02317(14) 0.0249(2) 0.02369(15) -0.00292(14) 0.00148(11) 0.00137(14)
N1A 0.0324(11) 0.0330(13) 0.0294(13) -0.0046(10) 0.0030(9) -0.0060(10)
C2A 0.0489(18) 0.0389(18) 0.0466(19) -0.0134(14) -0.0003(14) -0.0057(15)
C3A 0.0492(18) 0.0351(18) 0.061(2) -0.0112(15) 0.0062(15) -0.0002(14)
N4A 0.0273(10) 0.0245(12) 0.0327(12) -0.0054(9) 0.0053(9) 0.0024(9)
C5A 0.0320(14) 0.059(2) 0.0435(18) -0.0016(15) -0.0087(12) -0.0109(13)
C6A 0.073(2) 0.045(2) 0.047(2) 0.0098(16) -0.0028(17) -0.0253(17)
C7A 0.0426(16) 0.049(2) 0.0387(17) 0.0034(14) 0.0004(13) 0.0195(14)
C8A 0.0383(14) 0.0367(17) 0.0355(15) 0.0001(12) 0.0142(11) 0.0064(11)
O9A 0.0284(9) 0.0311(11) 0.0372(11) -0.0109(8) -0.0004(8) 0.0018(8)
C9A 0.0409(14) 0.0247(13) 0.0213(12) -0.0008(10) -0.0056(11) 0.0012(11)
C10A 0.0468(16) 0.0280(15) 0.0309(14) -0.0058(11) 0.0031(12) 0.0117(13)
C11A 0.0395(15) 0.0411(17) 0.0216(13) 0.0014(11) 0.0022(11) 0.0132(12)
O11A 0.0282(9) 0.0400(12) 0.0287(10) -0.0034(8) 0.0056(7) 0.0037(7)
C12A 0.0535(17) 0.0388(17) 0.0408(17) -0.0072(13) -0.0050(14) -0.0058(13)
C13A 0.0427(17) 0.077(3) 0.054(2) -0.0179(18) 0.0121(15) 0.0202(16)
O20A 0.0274(10) 0.0337(12) 0.0366(12) 0.0069(9) 0.0020(8) 0.0006(8)
Cu1B 0.02136(13) 0.0237(2) 0.02412(15) -0.00257(15) 0.00235(11) -0.00010(14)
N1B 0.0312(11) 0.0360(14) 0.0397(14) -0.0135(11) 0.0032(10) 0.0048(10)
C2B 0.071(3) 0.022(2) 0.040(2) -0.0109(17) 0.011(2) 0.0028(19)
C3B 0.045(2) 0.042(3) 0.032(2) -0.011(2) 0.0009(18) -0.0128(19)
N4B 0.0323(11) 0.0307(13) 0.0286(12) -0.0053(10) 0.0033(9) -0.0084(9)
C5B 0.047(3) 0.041(3) 0.036(2) -0.008(2) 0.012(2) 0.014(2)
C6B 0.048(3) 0.035(3) 0.052(3) 0.002(3) 0.010(2) 0.027(2)
C7B 0.047(4) 0.038(4) 0.042(3) -0.001(2) 0.013(2) -0.015(3)
C8B 0.032(2) 0.047(3) 0.048(3) 0.001(2) -0.014(2) -0.0099(17)
O9B 0.0235(8) 0.0336(11) 0.0322(10) -0.0054(8) 0.0069(7) -0.0027(7)
C9B 0.0286(13) 0.0335(16) 0.0250(13) -0.0035(11) 0.0004(10) 0.0055(11)
C10B 0.0343(14) 0.0292(14) 0.0277(14) -0.0063(10) 0.0028(11) -0.0023(11)
C11B 0.0294(13) 0.0343(15) 0.0238(13) 0.0036(11) -0.0042(10) -0.0021(10)
O11B 0.0221(8) 0.0310(11) 0.0332(10) -0.0075(8) 0.0013(7) 0.0001(7)
C12B 0.0343(14) 0.0515(18) 0.0439(17) -0.0132(14) 0.0066(12) 0.0069(13)
C13B 0.0351(14) 0.0405(16) 0.0439(17) -0.0061(13) 0.0026(12) -0.0130(11)
O20B 0.0313(10) 0.0347(13) 0.0346(12) 0.0073(9) 0.0035(8) 0.0052(9)
N30 0.0342(13) 0.0363(16) 0.0378(15) -0.0028(12) -0.0069(10) 0.0021(11)
O31 0.0335(12) 0.0570(16) 0.147(3) -0.0065(18) 0.0091(14) -0.0049(10)
O32 0.0387(11) 0.0481(15) 0.0764(15) 0.0096(12) 0.0001(10) 0.0115(10)
O33 0.0916(19) 0.0566(18) 0.104(2) 0.0342(17) 0.0078(17) -0.0012(14)
N40 0.0285(11) 0.0355(15) 0.0263(12) 0.0008(10) 0.0037(9) 0.0064(10)
O41 0.0418(11) 0.0458(13) 0.0896(18) -0.0159(13) -0.0191(12) 0.0103(9)
O42 0.0458(11) 0.0404(13) 0.0630(13) 0.0021(11) 0.0100(9) 0.0198(11)
O43 0.0538(13) 0.0508(15) 0.0769(17) -0.0265(13) -0.0156(12) 0.0018(10)
O50 0.0438(12) 0.0383(14) 0.0641(17) 0.0142(12) -0.0059(11) -0.0078(10)
O60 0.0320(11) 0.0538(15) 0.0558(15) 0.0116(12) 0.0023(10) -0.0065(10)

loop_
_atom_type_symbol
_atom_type_description
_atom_type_scat_dispersion_real
_atom_type_scat_dispersion_imag
_atom_type_scat_source
C C 0.0033 0.0016 'International Tables Vol C Tables 4.2.6.8 and 6.1.1.4'
H H 0.0000 0.0000 'International Tables Vol C Tables 4.2.6.8 and 6.1.1.4'
N N 0.0061 0.0033 'International Tables Vol C Tables 4.2.6.8 and 6.1.1.4'
O O 0.0106 0.0060 'International Tables Vol C Tables 4.2.6.8 and 6.1.1.4'
Cu Cu 0.3201 1.2651 'International Tables Vol C Tables 4.2.6.8 and 6.1.1.4'

loop_
_geom_angle_atom_site_label_1
_geom_angle_atom_site_label_2
_geom_angle_atom_site_label_3
_geom_angle
O9A Cu1A O11A 92.69(8)
O9A Cu1A N1A 171.85(9)
O11A Cu1A N1A 89.74(8)
O9A Cu1A N4A 89.31(8)
O11A Cu1A N4A 165.02(9)
N1A Cu1A N4A 86.36(9)
O9A Cu1A O20A 93.24(8)
O11A Cu1A O20A 92.79(7)
N1A Cu1A O20A 94.41(8)
N4A Cu1A O20A 101.92(8)
C6A N1A C5A 108.5(2)
C6A N1A C2A 113.5(3)
C5A N1A C2A 108.4(2)
C6A N1A Cu1A 108.96(17)
C5A N1A Cu1A 113.0(2)
C2A N1A Cu1A 104.55(16)
C3A C2A N1A 110.1(2)
C2A C3A N4A 110.5(3)
C7A N4A C3A 109.3(2)
C7A N4A C8A 107.7(2)
C3A N4A C8A 111.5(2)
C7A N4A Cu1A 112.20(17)
C3A N4A Cu1A 106.73(16)
C8A N4A Cu1A 109.47(17)
C9A O9A Cu1A 124.45(17)
O9A C9A C10A 124.7(2)
O9A C9A C12A 115.4(2)
C10A C9A C12A 119.9(2)
C9A C10A C11A 125.2(2)
O11A C11A C10A 125.3(2)
O11A C11A C13A 114.6(3)
C10A C11A C13A 120.1(3)
C11A O11A Cu1A 123.33(17)
O11B Cu1B O9B 92.16(7)
O11B Cu1B N4B 171.78(9)
O9B Cu1B N4B 90.29(8)
O11B Cu1B N1B 89.73(8)
O9B Cu1B N1B 166.78(10)
N4B Cu1B N1B 86.13(9)
O11B Cu1B O20B 93.14(8)
O9B Cu1B O20B 93.87(8)
N4B Cu1B O20B 94.52(8)
N1B Cu1B O20B 99.09(9)
C6" N1B C2" 119.5(8)
C5B N1B C6B 109.5(3)
C5B N1B C2B 113.7(3)
C6B N1B C2B 106.2(3)
C6" N1B C5" 105.1(9)
C2" N1B C5" 99.0(6)
C6" N1B Cu1B 120.0(10)
C5B N1B Cu1B 112.4(2)
C2" N1B Cu1B 104.5(4)
C6B N1B Cu1B 109.6(3)
C2B N1B Cu1B 105.25(17)
C5" N1B Cu1B 106.0(7)
C3B C2B N1B 109.0(3)
N4B C3B C2B 108.4(3)
N1B C2" C3" 102.6(8)
C2" C3" N4B 107.0(8)
C3B N4B C7B 113.2(4)
C8" N4B C7" 112.2(11)
C3B N4B C8B 108.5(3)
C7B N4B C8B 107.8(4)
C8" N4B C3" 111.2(8)
C7" N4B C3" 102.7(10)
C8" N4B Cu1B 115.3(10)
C3B N4B Cu1B 105.52(18)
C7B N4B Cu1B 110.0(4)
C7" N4B Cu1B 110.0(13)
C8B N4B Cu1B 111.9(2)
C3" N4B Cu1B 104.5(4)
C9B O9B Cu1B 124.12(16)
O9B C9B C10B 124.7(2)
O9B C9B C12B 115.5(2)
C10B C9B C12B 119.8(2)
C11B C10B C9B 125.1(2)
O11B C11B C10B 125.0(2)
O11B C11B C13B 115.3(2)
C10B C11B C13B 119.8(2)
C11B O11B Cu1B 124.46(16)
O31 N30 O33 121.3(3)
O31 N30 O32 120.6(3)
O33 N30 O32 118.0(3)
O41 N40 O43 120.7(2)
O41 N40 O42 119.3(3)
O43 N40 O42 120.0(2)

loop_
_geom_bond_atom_site_label_1
_geom_bond_atom_site_label_2
_geom_bond_distance
Cu1A O9A 1.9267(18)
Cu1A O11A 1.9407(17)
Cu1A N1A 2.032(2)
Cu1A N4A 2.045(2)
Cu1A O20A 2.262(2)
N1A C6A 1.473(4)
N1A C5A 1.481(4)
N1A C2A 1.488(4)
C2A C3A 1.474(4)
C3A N4A 1.481(4)
N4A C7A 1.480(3)
N4A C8A 1.483(3)
O9A C9A 1.269(3)
C9A C10A 1.382(4)
C9A C12A 1.506(4)
C10A C11A 1.389(4)
C11A O11A 1.275(3)
C11A C13A 1.505(3)
Cu1B O11B 1.9338(17)
Cu1B O9B 1.9420(17)
Cu1B N4B 2.029(2)
Cu1B N1B 2.036(2)
Cu1B O20B 2.257(2)
N1B C6" 1.396(13)
N1B C5B 1.424(5)
N1B C2" 1.500(8)
N1B C6B 1.510(5)
N1B C2B 1.522(4)
N1B C5" 1.634(12)
C2B C3B 1.470(6)
C3B N4B 1.467(4)
C2" C3" 1.507(13)
C3" N4B 1.588(10)
N4B C8" 1.426(13)
N4B C7B 1.472(6)
N4B C7" 1.496(14)
N4B C8B 1.514(5)
O9B C9B 1.274(3)
C9B C10B 1.391(3)
C9B C12B 1.498(3)
C10B C11B 1.387(3)
C11B O11B 1.267(3)
C11B C13B 1.506(3)
N30 O31 1.221(3)
N30 O33 1.229(3)
N30 O32 1.247(3)
N40 O41 1.223(3)
N40 O43 1.224(3)
N40 O42 1.249(3)

loop_
_geom_hbond_atom_site_label_D
_geom_hbond_atom_site_label_H
_geom_hbond_atom_site_label_A
_geom_hbond_distance_DH
_geom_hbond_distance_HA
_geom_hbond_distance_DA
_geom_hbond_angle_DHA
_geom_hbond_site_symmetry_A
O20A H20A O31 0.9000(1) 2.078(9) 2.847(3) 142.7(12) .
O20A H20B O50 0.9000(1) 1.830(3) 2.721(3) 170.0(11) .
O20B H20C O41 0.9000(1) 1.907(3) 2.806(3) 176.9(7) .
O20B H20D O60 0.9000(1) 1.839(3) 2.732(3) 171.8(8) .
O50 H50A N30 0.9000(2) 2.676(6) 3.552(3) 164.9(19) 1_655
O50 H50A O32 0.9000(2) 2.08(2) 2.836(3) 142(3) 1_655
O50 H50B N40 0.9000(1) 2.624(5) 3.483(3) 159.7(9) 1_565
O50 H50B O42 0.9000(1) 1.922(4) 2.815(3) 171(2) 1_565
O60 H60A N40 0.9000(1) 2.681(4) 3.541(3) 160.3(9) 1_455
O60 H60A O42 0.9000(1) 2.447(3) 3.340(3) 172.0(9) 1_455
O60 H60A O43 0.9000(1) 2.213(8) 2.907(3) 133.6(9) 1_455
O60 H60B O32 0.9000(1) 1.970(5) 2.864(3) 172(3) 1_545
